data_4027899
loop_
_publ_author_name
'Simbarashe Ngwerume'
'William Lewis'
'Jason E. Camp'

_publ_contact_author_address
;
  School of Chemistry
  The University of Nottingham
  University Park
  Nottingham  NG7 2RD
  England UK
;
_publ_contact_author_email jason.camp@nottingham.ac.uk
_publ_contact_author_fax '0115 951 3563'
_publ_contact_author_name 'Jason E. Camp'
_publ_contact_author_phone '0115 84 68464'
_publ_section_title
;
 Development of a Gold-Multifaceted Catalysis Approach to the Synthesis of
 Highly Substituted Pyrroles: Mechanistic Insights via Huisgen
 Cycloaddition Studies
;
_journal_name_full 'Journal of Organic Chemistry'
_journal_page_first 920
_journal_page_last 934
_journal_paper_doi 10.1021/jo302349k
_journal_volume 78
_journal_year 2013
_chemical_formula_moiety 'C15 H15 N O4'
_chemical_formula_sum 'C15 H15 N O4'
_chemical_formula_weight 273.28
_chemical_name_systematic
; 
 ? 
;
_space_group_IT_number 2
_symmetry_cell_setting triclinic
_symmetry_space_group_name_Hall '-P 1'
_symmetry_space_group_name_H-M 'P -1'
_atom_sites_solution_hydrogens geom
_atom_sites_solution_primary direct
_atom_sites_solution_secondary difmap
_audit_creation_method SHELXL-97
_cell_angle_alpha 84.429(3)
_cell_angle_beta 67.878(3)
_cell_angle_gamma 84.125(3)
_cell_formula_units_Z 4
_cell_length_a 9.7904(4)
_cell_length_b 11.8369(4)
_cell_length_c 12.3170(4)
_cell_measurement_reflns_used 9537
_cell_measurement_temperature 90(2)
_cell_measurement_theta_max 74.53
_cell_measurement_theta_min 3.76
_cell_volume 1312.71(9)
_computing_cell_refinement
;
CrysAlisPro, Oxford Diffraction Ltd.,
Version 1.171.33.52 (release 06-11-2009 CrysAlis171 .NET)
(compiled Nov  6 2009,16:24:50)
;
_computing_data_collection
;
CrysAlisPro, Oxford Diffraction Ltd.,
Version 1.171.33.52 (release 06-11-2009 CrysAlis171 .NET)
(compiled Nov  6 2009,16:24:50)
;
_computing_data_reduction
;
CrysAlisPro, Oxford Diffraction Ltd.,
Version 1.171.33.52 (release 06-11-2009 CrysAlis171 .NET)
(compiled Nov  6 2009,16:24:50)
;
_computing_molecular_graphics ' ? '
_computing_publication_material 'enCIFer(Allen et al.,2004);PLATON(Spek,2003)'
_computing_structure_refinement 'SHELXL97 (Sheldrick, 2008)'
_computing_structure_solution 'SHELXTL (Sheldrick, 2008)'
_diffrn_ambient_temperature 90(2)
_diffrn_detector_area_resol_mean 10.3613
_diffrn_measured_fraction_theta_full 1.000
_diffrn_measured_fraction_theta_max 0.972
_diffrn_measurement_device_type 'SuperNova, Single source at offset), Atlas'
_diffrn_measurement_method '\w scans'
_diffrn_radiation_monochromator mirror
_diffrn_radiation_source 'SuperNova (Cu) x-ray Source'
_diffrn_radiation_type 'Cu K\a'
_diffrn_radiation_wavelength 1.5418
_diffrn_reflns_av_R_equivalents 0.0214
_diffrn_reflns_av_sigmaI/netI 0.0205
_diffrn_reflns_limit_h_max 12
_diffrn_reflns_limit_h_min -11
_diffrn_reflns_limit_k_max 14
_diffrn_reflns_limit_k_min -14
_diffrn_reflns_limit_l_max 13
_diffrn_reflns_limit_l_min -15
_diffrn_reflns_number 14328
_diffrn_reflns_theta_full 67.50
_diffrn_reflns_theta_max 74.70
_diffrn_reflns_theta_min 3.76
_diffrn_standards_decay_% 0
_diffrn_standards_number 0
_exptl_absorpt_coefficient_mu 0.837
_exptl_absorpt_correction_T_max 0.944
_exptl_absorpt_correction_T_min 0.824
_exptl_absorpt_correction_type analytical
_exptl_absorpt_process_details
;
CrysAlisPro, Oxford Diffraction Ltd., 
Version 1.171.33.55 (release 05-01-2010 CrysAlis171 .NET) 
(compiled Jan  5 2010,16:28:46) 
Analytical numeric absorption correction using a multifaceted crystal 
model based on expressions derived by R.C. Clark & J.S. Reid. 
(Clark, R. C. & Reid, J. S. (1995). Acta Cryst. A51, 887-897) 
;
_exptl_crystal_colour colourless
_exptl_crystal_density_diffrn 1.383
_exptl_crystal_description tablet
_exptl_crystal_F_000 576
_exptl_crystal_size_max 0.3667
_exptl_crystal_size_mid 0.1536
_exptl_crystal_size_min 0.0722
_refine_diff_density_max 0.287
_refine_diff_density_min -0.232
_refine_diff_density_rms 0.045
_refine_ls_extinction_method none
_refine_ls_goodness_of_fit_ref 1.067
_refine_ls_hydrogen_treatment constr
_refine_ls_matrix_type full
_refine_ls_number_parameters 367
_refine_ls_number_reflns 5242
_refine_ls_number_restraints 0
_refine_ls_restrained_S_all 1.067
_refine_ls_R_factor_all 0.0412
_refine_ls_R_factor_gt 0.0351
_refine_ls_shift/su_max 0.001
_refine_ls_shift/su_mean 0.000
_refine_ls_structure_factor_coef Fsqd
_refine_ls_weighting_details 'calc w=1/[\s^2^(Fo^2^)+(0.0536P)^2^+0.3457P] where P=(Fo^2^+2Fc^2^)/3'
_refine_ls_weighting_scheme calc
_refine_ls_wR_factor_gt 0.0938
_refine_ls_wR_factor_ref 0.0972
_reflns_number_gt 4535
_reflns_number_total 5242
_reflns_threshold_expression I>2\s(I)
_cod_data_source_file jo302349k_si_002_6.cif
_cod_data_source_block 7z
_cod_original_cell_volume 1312.71(8)
_cod_database_code 4027899
_nottingham_internal_coll_name SNJCCB
_nottingham_internal_coll_number 9571
_nottingham_internal_coll_client SN/JC
_nottingham_internal_coll_type custom
_nottingham_internal_coll_frame_time '1.5 and 3s'
_nottingham_internal_coll_frame_width '1 degree'
_nottingham_internal_coll_frame_method '\w scans'
_nottingham_internal_coll_user WL
_nottingham_internal_coll_date 7/7/2010
_nottingham_internal_process_user wl
_nottingham_internal_process_date 14/07/2010
_nottingham_internal_solution_user WL
_nottingham_internal_solution_date 7/7/2010
_nottingham_internal_refinement_user WL
_nottingham_internal_refinement_date 14/7/2010
_nottingham_internal_validation_user WL
_nottingham_internal_validation_date 19/7/2010
_nottingham_internal_archive_date WL

loop_
_symmetry_equiv_pos_as_xyz
'x, y, z'
'-x, -y, -z'

loop_
_atom_site_label
_atom_site_type_symbol
_atom_site_fract_x
_atom_site_fract_y
_atom_site_fract_z
_atom_site_U_iso_or_equiv
_atom_site_adp_type
_atom_site_occupancy
_atom_site_symmetry_multiplicity
_atom_site_calc_flag
_atom_site_refinement_flags
N1 N 0.01753(11) 0.94937(8) 0.65129(9) 0.0171(2) Uani 1 1 d .
H1 H 0.0943 0.9176 0.5962 0.020 Uiso 1 1 calc R
C2 C -0.00777(13) 1.06324(10) 0.66740(11) 0.0176(2) Uani 1 1 d .
C3 C -0.13873(13) 1.07907(10) 0.76318(11) 0.0170(2) Uani 1 1 d .
C4 C -0.19476(13) 0.97131(10) 0.80501(11) 0.0168(2) Uani 1 1 d .
C5 C -0.09449(13) 0.89209(10) 0.73379(11) 0.0163(2) Uani 1 1 d .
C6 C -0.09670(13) 0.76762(10) 0.74328(10) 0.0168(2) Uani 1 1 d .
C7 C -0.23194(14) 0.71726(11) 0.78131(11) 0.0197(3) Uani 1 1 d .
H7 H -0.3212 0.7641 0.7972 0.024 Uiso 1 1 calc R
C8 C -0.23660(14) 0.59991(11) 0.79591(12) 0.0224(3) Uani 1 1 d .
H8 H -0.3290 0.5669 0.8225 0.027 Uiso 1 1 calc R
C9 C -0.10660(15) 0.53012(11) 0.77176(12) 0.0221(3) Uani 1 1 d .
H9 H -0.1099 0.4497 0.7821 0.026 Uiso 1 1 calc R
C10 C 0.02801(14) 0.57918(10) 0.73246(11) 0.0202(3) Uani 1 1 d .
H10 H 0.1171 0.5319 0.7150 0.024 Uiso 1 1 calc R
C11 C 0.03347(13) 0.69662(10) 0.71850(11) 0.0183(2) Uani 1 1 d .
H11 H 0.1262 0.7291 0.6919 0.022 Uiso 1 1 calc R
C12 C 0.09086(13) 1.14319(10) 0.58358(11) 0.0181(2) Uani 1 1 d .
O1 O 0.20521(10) 1.11535(8) 0.50502(8) 0.0247(2) Uani 1 1 d .
O2 O 0.03759(10) 1.25094(7) 0.60339(8) 0.0210(2) Uani 1 1 d .
C13 C 0.12704(15) 1.33739(11) 0.52602(12) 0.0223(3) Uani 1 1 d .
H13A H 0.1473 1.3226 0.4443 0.034 Uiso 1 1 calc R
H13C H 0.2205 1.3359 0.5382 0.034 Uiso 1 1 calc R
H13B H 0.0740 1.4123 0.5431 0.034 Uiso 1 1 calc R
C14 C -0.20487(13) 1.18533(10) 0.82185(11) 0.0181(2) Uani 1 1 d .
O3 O -0.14330(10) 1.24885(8) 0.85695(9) 0.0256(2) Uani 1 1 d .
O4 O -0.34982(10) 1.20039(8) 0.83933(9) 0.0239(2) Uani 1 1 d .
C15 C -0.42979(15) 1.29974(11) 0.89997(12) 0.0251(3) Uani 1 1 d .
H15B H -0.3850 1.3685 0.8554 0.038 Uiso 1 1 calc R
H15A H -0.4253 1.2956 0.9784 0.038 Uiso 1 1 calc R
H15C H -0.5332 1.3024 0.9071 0.038 Uiso 1 1 calc R
C16 C -0.33056(14) 0.94756(11) 0.91093(11) 0.0210(3) Uani 1 1 d .
H16A H -0.4150 0.9464 0.8868 0.031 Uiso 1 1 calc R
H16B H -0.3505 1.0072 0.9659 0.031 Uiso 1 1 calc R
H16C H -0.3150 0.8736 0.9493 0.031 Uiso 1 1 calc R
N21 N 0.46864(11) 0.98869(8) 0.34853(9) 0.0173(2) Uani 1 1 d .
H21 H 0.3862 1.0216 0.3967 0.021 Uiso 1 1 calc R
C22 C 0.49563(13) 0.87436(10) 0.33615(11) 0.0172(2) Uani 1 1 d .
C23 C 0.63782(13) 0.85638(10) 0.25255(11) 0.0171(2) Uani 1 1 d .
C24 C 0.69646(13) 0.96414(10) 0.21307(11) 0.0173(2) Uani 1 1 d .
C25 C 0.58812(13) 1.04484(10) 0.27532(11) 0.0173(2) Uani 1 1 d .
C26 C 0.59196(13) 1.16896(10) 0.27240(11) 0.0180(2) Uani 1 1 d .
C27 C 0.52232(13) 1.22769(11) 0.37452(12) 0.0197(3) Uani 1 1 d .
H27 H 0.4701 1.1872 0.4465 0.024 Uiso 1 1 calc R
C28 C 0.52883(14) 1.34473(11) 0.37170(12) 0.0227(3) Uani 1 1 d .
H28 H 0.4822 1.3833 0.4419 0.027 Uiso 1 1 calc R
C29 C 0.60282(14) 1.40576(11) 0.26720(13) 0.0240(3) Uani 1 1 d .
H29 H 0.6067 1.4858 0.2655 0.029 Uiso 1 1 calc R
C30 C 0.67125(15) 1.34820(11) 0.16485(13) 0.0251(3) Uani 1 1 d .
H30 H 0.7219 1.3892 0.0929 0.030 Uiso 1 1 calc R
C31 C 0.66588(14) 1.23107(11) 0.16744(12) 0.0216(3) Uani 1 1 d .
H31 H 0.7130 1.1927 0.0971 0.026 Uiso 1 1 calc R
C32 C 0.37432(13) 0.80115(10) 0.39712(11) 0.0174(2) Uani 1 1 d .
O21 O 0.25470(10) 0.83533(8) 0.46605(8) 0.0218(2) Uani 1 1 d .
O22 O 0.40794(9) 0.69301(7) 0.36777(8) 0.01933(19) Uani 1 1 d .
C33 C 0.28825(14) 0.61896(11) 0.42003(12) 0.0229(3) Uani 1 1 d .
H33A H 0.3164 0.5460 0.3832 0.034 Uiso 1 1 calc R
H33B H 0.1997 0.6546 0.4080 0.034 Uiso 1 1 calc R
H33C H 0.2674 0.6061 0.5044 0.034 Uiso 1 1 calc R
C34 C 0.71965(13) 0.74572(10) 0.21577(11) 0.0179(2) Uani 1 1 d .
O23 O 0.72549(10) 0.66303(7) 0.28006(8) 0.0227(2) Uani 1 1 d .
O24 O 0.79153(10) 0.74924(8) 0.09857(8) 0.0221(2) Uani 1 1 d .
C35 C 0.88874(15) 0.65014(11) 0.05314(12) 0.0253(3) Uani 1 1 d .
H35B H 0.9321 0.6594 -0.0328 0.038 Uiso 1 1 calc R
H35C H 0.8323 0.5823 0.0768 0.038 Uiso 1 1 calc R
H35A H 0.9677 0.6416 0.0846 0.038 Uiso 1 1 calc R
C36 C 0.84879(13) 0.98600(11) 0.12710(11) 0.0205(3) Uani 1 1 d .
H36B H 0.9167 0.9197 0.1292 0.031 Uiso 1 1 calc R
H36A H 0.8822 1.0531 0.1480 0.031 Uiso 1 1 calc R
H36C H 0.8470 0.9995 0.0479 0.031 Uiso 1 1 calc R

loop_
_atom_site_aniso_label
_atom_site_aniso_U_11
_atom_site_aniso_U_22
_atom_site_aniso_U_33
_atom_site_aniso_U_23
_atom_site_aniso_U_13
_atom_site_aniso_U_12
N1 0.0148(5) 0.0160(5) 0.0174(5) -0.0018(4) -0.0029(4) 0.0008(4)
C2 0.0168(6) 0.0159(6) 0.0198(6) -0.0020(5) -0.0066(5) 0.0008(4)
C3 0.0149(5) 0.0164(6) 0.0197(6) -0.0016(5) -0.0068(5) 0.0008(4)
C4 0.0147(5) 0.0180(6) 0.0183(6) -0.0019(5) -0.0071(5) 0.0008(4)
C5 0.0138(5) 0.0181(6) 0.0160(6) -0.0006(4) -0.0050(5) -0.0003(4)
C6 0.0175(6) 0.0175(6) 0.0142(6) -0.0012(4) -0.0047(5) -0.0010(4)
C7 0.0169(6) 0.0212(6) 0.0206(6) -0.0021(5) -0.0067(5) 0.0006(5)
C8 0.0209(6) 0.0235(6) 0.0231(7) -0.0014(5) -0.0073(5) -0.0060(5)
C9 0.0282(7) 0.0165(6) 0.0217(6) -0.0009(5) -0.0093(5) -0.0025(5)
C10 0.0215(6) 0.0188(6) 0.0189(6) -0.0032(5) -0.0067(5) 0.0036(5)
C11 0.0164(6) 0.0196(6) 0.0174(6) -0.0013(5) -0.0044(5) -0.0013(5)
C12 0.0177(6) 0.0179(6) 0.0189(6) -0.0015(5) -0.0070(5) -0.0005(4)
O1 0.0208(5) 0.0212(4) 0.0248(5) -0.0034(4) 0.0001(4) -0.0011(4)
O2 0.0199(4) 0.0155(4) 0.0226(5) 0.0005(3) -0.0027(4) -0.0011(3)
C13 0.0246(6) 0.0180(6) 0.0209(6) 0.0008(5) -0.0042(5) -0.0045(5)
C14 0.0165(6) 0.0171(6) 0.0194(6) 0.0000(5) -0.0057(5) 0.0000(4)
O3 0.0228(5) 0.0241(5) 0.0290(5) -0.0064(4) -0.0075(4) -0.0017(4)
O4 0.0195(4) 0.0225(5) 0.0301(5) -0.0079(4) -0.0098(4) 0.0049(4)
C15 0.0227(6) 0.0231(6) 0.0276(7) -0.0071(5) -0.0076(6) 0.0056(5)
C16 0.0168(6) 0.0225(6) 0.0200(6) -0.0030(5) -0.0024(5) -0.0006(5)
N21 0.0153(5) 0.0172(5) 0.0173(5) -0.0019(4) -0.0038(4) -0.0001(4)
C22 0.0179(6) 0.0168(6) 0.0164(6) -0.0015(4) -0.0059(5) 0.0001(4)
C23 0.0165(6) 0.0181(6) 0.0172(6) -0.0010(5) -0.0070(5) -0.0003(4)
C24 0.0156(6) 0.0195(6) 0.0173(6) -0.0004(5) -0.0068(5) -0.0017(4)
C25 0.0159(6) 0.0190(6) 0.0171(6) 0.0001(5) -0.0062(5) -0.0019(4)
C26 0.0140(5) 0.0192(6) 0.0218(6) -0.0001(5) -0.0082(5) -0.0011(4)
C27 0.0158(6) 0.0214(6) 0.0228(6) -0.0011(5) -0.0085(5) -0.0007(5)
C28 0.0186(6) 0.0224(6) 0.0286(7) -0.0058(5) -0.0102(5) 0.0011(5)
C29 0.0190(6) 0.0177(6) 0.0367(8) -0.0006(5) -0.0123(6) -0.0015(5)
C30 0.0227(6) 0.0221(6) 0.0293(7) 0.0041(5) -0.0090(6) -0.0048(5)
C31 0.0195(6) 0.0225(6) 0.0225(6) -0.0004(5) -0.0077(5) -0.0015(5)
C32 0.0176(6) 0.0177(6) 0.0160(6) -0.0012(4) -0.0058(5) 0.0005(4)
O21 0.0174(4) 0.0210(4) 0.0220(5) -0.0035(4) -0.0015(4) 0.0000(3)
O22 0.0166(4) 0.0160(4) 0.0218(5) -0.0016(3) -0.0029(4) -0.0013(3)
C33 0.0182(6) 0.0190(6) 0.0278(7) -0.0011(5) -0.0037(5) -0.0037(5)
C34 0.0144(5) 0.0205(6) 0.0192(6) -0.0028(5) -0.0065(5) -0.0004(4)
O23 0.0207(4) 0.0202(4) 0.0244(5) 0.0008(4) -0.0065(4) 0.0013(3)
O24 0.0223(5) 0.0228(5) 0.0184(4) -0.0042(3) -0.0052(4) 0.0048(4)
C35 0.0248(7) 0.0242(7) 0.0227(7) -0.0074(5) -0.0046(5) 0.0059(5)
C36 0.0148(6) 0.0239(6) 0.0213(6) -0.0012(5) -0.0050(5) -0.0017(5)

loop_
_atom_type_symbol
_atom_type_description
_atom_type_scat_dispersion_real
_atom_type_scat_dispersion_imag
_atom_type_scat_source
C C 0.0181 0.0091 'International Tables Vol C Tables 4.2.6.8 and 6.1.1.4'
H H 0.0000 0.0000 'International Tables Vol C Tables 4.2.6.8 and 6.1.1.4'
N N 0.0311 0.0180 'International Tables Vol C Tables 4.2.6.8 and 6.1.1.4'
O O 0.0492 0.0322 'International Tables Vol C Tables 4.2.6.8 and 6.1.1.4'

loop_
_geom_angle_atom_site_label_1
_geom_angle_atom_site_label_2
_geom_angle_atom_site_label_3
_geom_angle
C2 N1 C5 109.75(10)
C2 N1 H1 125.1
C5 N1 H1 125.1
N1 C2 C3 107.66(11)
N1 C2 C12 119.79(11)
C3 C2 C12 132.33(11)
C2 C3 C4 107.81(10)
C2 C3 C14 128.01(11)
C4 C3 C14 123.92(11)
C5 C4 C3 106.66(11)
C5 C4 C16 127.17(11)
C3 C4 C16 126.05(11)
N1 C5 C4 108.11(10)
N1 C5 C6 123.13(11)
C4 C5 C6 128.70(11)
C11 C6 C7 118.48(11)
C11 C6 C5 121.60(11)
C7 C6 C5 119.89(11)
C8 C7 C6 120.68(11)
C8 C7 H7 119.7
C6 C7 H7 119.7
C7 C8 C9 120.37(12)
C7 C8 H8 119.8
C9 C8 H8 119.8
C10 C9 C8 119.36(12)
C10 C9 H9 120.3
C8 C9 H9 120.3
C11 C10 C9 120.60(11)
C11 C10 H10 119.7
C9 C10 H10 119.7
C10 C11 C6 120.51(12)
C10 C11 H11 119.7
C6 C11 H11 119.7
O1 C12 O2 124.23(11)
O1 C12 C2 124.37(11)
O2 C12 C2 111.39(10)
C12 O2 C13 116.10(10)
O2 C13 H13A 109.5
O2 C13 H13C 109.5
H13A C13 H13C 109.5
O2 C13 H13B 109.5
H13A C13 H13B 109.5
H13C C13 H13B 109.5
O3 C14 O4 122.83(11)
O3 C14 C3 126.32(11)
O4 C14 C3 110.72(10)
C14 O4 C15 116.52(10)
O4 C15 H15B 109.5
O4 C15 H15A 109.5
H15B C15 H15A 109.5
O4 C15 H15C 109.5
H15B C15 H15C 109.5
H15A C15 H15C 109.5
C4 C16 H16A 109.5
C4 C16 H16B 109.5
H16A C16 H16B 109.5
C4 C16 H16C 109.5
H16A C16 H16C 109.5
H16B C16 H16C 109.5
C22 N21 C25 110.22(10)
C22 N21 H21 124.9
C25 N21 H21 124.9
N21 C22 C23 107.44(11)
N21 C22 C32 118.19(11)
C23 C22 C32 133.91(11)
C22 C23 C24 107.74(11)
C22 C23 C34 127.22(11)
C24 C23 C34 124.93(11)
C25 C24 C23 106.56(11)
C25 C24 C36 126.82(11)
C23 C24 C36 126.51(11)
N21 C25 C24 108.04(10)
N21 C25 C26 122.20(11)
C24 C25 C26 129.73(11)
C31 C26 C27 118.42(11)
C31 C26 C25 120.73(11)
C27 C26 C25 120.85(11)
C28 C27 C26 120.60(12)
C28 C27 H27 119.7
C26 C27 H27 119.7
C29 C28 C27 120.64(12)
C29 C28 H28 119.7
C27 C28 H28 119.7
C28 C29 C30 119.18(12)
C28 C29 H29 120.4
C30 C29 H29 120.4
C31 C30 C29 120.37(13)
C31 C30 H30 119.8
C29 C30 H30 119.8
C30 C31 C26 120.78(12)
C30 C31 H31 119.6
C26 C31 H31 119.6
O21 C32 O22 123.53(11)
O21 C32 C22 123.46(11)
O22 C32 C22 113.01(10)
C32 O22 C33 115.01(9)
O22 C33 H33A 109.5
O22 C33 H33B 109.5
H33A C33 H33B 109.5
O22 C33 H33C 109.5
H33A C33 H33C 109.5
H33B C33 H33C 109.5
O23 C34 O24 123.39(11)
O23 C34 C23 126.06(12)
O24 C34 C23 110.53(10)
C34 O24 C35 115.72(10)
O24 C35 H35B 109.5
O24 C35 H35C 109.5
H35B C35 H35C 109.5
O24 C35 H35A 109.5
H35B C35 H35A 109.5
H35C C35 H35A 109.5
C24 C36 H36B 109.5
C24 C36 H36A 109.5
H36B C36 H36A 109.5
C24 C36 H36C 109.5
H36B C36 H36C 109.5
H36A C36 H36C 109.5

loop_
_geom_bond_atom_site_label_1
_geom_bond_atom_site_label_2
_geom_bond_distance
N1 C2 1.3653(15)
N1 C5 1.3690(16)
N1 H1 0.8800
C2 C3 1.3876(17)
C2 C12 1.4631(17)
C3 C4 1.4129(17)
C3 C14 1.4767(16)
C4 C5 1.3911(16)
C4 C16 1.4992(17)
C5 C6 1.4683(17)
C6 C11 1.4004(16)
C6 C7 1.4029(17)
C7 C8 1.3865(18)
C7 H7 0.9500
C8 C9 1.3922(18)
C8 H8 0.9500
C9 C10 1.3893(18)
C9 H9 0.9500
C10 C11 1.3881(17)
C10 H10 0.9500
C11 H11 0.9500
C12 O1 1.2119(15)
C12 O2 1.3366(15)
O2 C13 1.4449(15)
C13 H13A 0.9800
C13 H13C 0.9800
C13 H13B 0.9800
C14 O3 1.2116(16)
C14 O4 1.3481(15)
O4 C15 1.4475(15)
C15 H15B 0.9800
C15 H15A 0.9800
C15 H15C 0.9800
C16 H16A 0.9800
C16 H16B 0.9800
C16 H16C 0.9800
N21 C22 1.3642(15)
N21 C25 1.3681(16)
N21 H21 0.8800
C22 C23 1.3949(17)
C22 C32 1.4623(17)
C23 C24 1.4185(17)
C23 C34 1.4799(17)
C24 C25 1.3955(17)
C24 C36 1.4996(17)
C25 C26 1.4702(17)
C26 C31 1.3984(18)
C26 C27 1.3989(18)
C27 C28 1.3898(18)
C27 H27 0.9500
C28 C29 1.388(2)
C28 H28 0.9500
C29 C30 1.393(2)
C29 H29 0.9500
C30 C31 1.3897(18)
C30 H30 0.9500
C31 H31 0.9500
C32 O21 1.2153(15)
C32 O22 1.3384(15)
O22 C33 1.4451(15)
C33 H33A 0.9800
C33 H33B 0.9800
C33 H33C 0.9800
C34 O23 1.2084(15)
C34 O24 1.3454(15)
O24 C35 1.4466(15)
C35 H35B 0.9800
C35 H35C 0.9800
C35 H35A 0.9800
C36 H36B 0.9800
C36 H36A 0.9800
C36 H36C 0.9800

loop_
_geom_hbond_atom_site_label_D
_geom_hbond_atom_site_label_H
_geom_hbond_atom_site_label_A
_geom_hbond_distance_DH
_geom_hbond_distance_HA
_geom_hbond_distance_DA
_geom_hbond_angle_DHA
N1 H1 O21 0.88 2.02 2.8958(13) 173.8
N21 H21 O1 0.88 2.06 2.9394(14) 173.6

loop_
_geom_torsion_atom_site_label_1
_geom_torsion_atom_site_label_2
_geom_torsion_atom_site_label_3
_geom_torsion_atom_site_label_4
_geom_torsion
C5 N1 C2 C3 0.45(14)
C5 N1 C2 C12 -174.93(11)
N1 C2 C3 C4 -0.73(14)
C12 C2 C3 C4 173.85(13)
N1 C2 C3 C14 173.53(12)
C12 C2 C3 C14 -11.9(2)
C2 C3 C4 C5 0.73(14)
C14 C3 C4 C5 -173.82(11)
C2 C3 C4 C16 176.86(11)
C14 C3 C4 C16 2.3(2)
C2 N1 C5 C4 0.01(14)
C2 N1 C5 C6 -177.33(11)
C3 C4 C5 N1 -0.46(14)
C16 C4 C5 N1 -176.53(11)
C3 C4 C5 C6 176.68(12)
C16 C4 C5 C6 0.6(2)
N1 C5 C6 C11 34.25(18)
C4 C5 C6 C11 -142.50(13)
N1 C5 C6 C7 -147.66(12)
C4 C5 C6 C7 35.58(19)
C11 C6 C7 C8 1.10(19)
C5 C6 C7 C8 -177.05(12)
C6 C7 C8 C9 -0.7(2)
C7 C8 C9 C10 -0.2(2)
C8 C9 C10 C11 0.7(2)
C9 C10 C11 C6 -0.32(19)
C7 C6 C11 C10 -0.59(18)
C5 C6 C11 C10 177.52(12)
N1 C2 C12 O1 -7.94(19)
C3 C2 C12 O1 178.02(13)
N1 C2 C12 O2 171.00(11)
C3 C2 C12 O2 -3.0(2)
O1 C12 O2 C13 -1.53(18)
C2 C12 O2 C13 179.53(10)
C2 C3 C14 O3 -51.2(2)
C4 C3 C14 O3 122.23(15)
C2 C3 C14 O4 132.91(13)
C4 C3 C14 O4 -53.67(16)
O3 C14 O4 C15 1.88(18)
C3 C14 O4 C15 177.95(10)
C25 N21 C22 C23 0.36(14)
C25 N21 C22 C32 -172.96(11)
N21 C22 C23 C24 -0.66(14)
C32 C22 C23 C24 171.15(13)
N21 C22 C23 C34 175.46(11)
C32 C22 C23 C34 -12.7(2)
C22 C23 C24 C25 0.72(14)
C34 C23 C24 C25 -175.52(11)
C22 C23 C24 C36 177.08(12)
C34 C23 C24 C36 0.8(2)
C22 N21 C25 C24 0.09(14)
C22 N21 C25 C26 -178.19(11)
C23 C24 C25 N21 -0.50(14)
C36 C24 C25 N21 -176.85(11)
C23 C24 C25 C26 177.62(12)
C36 C24 C25 C26 1.3(2)
N21 C25 C26 C31 -146.05(12)
C24 C25 C26 C31 36.07(19)
N21 C25 C26 C27 34.19(18)
C24 C25 C26 C27 -143.69(13)
C31 C26 C27 C28 -1.06(18)
C25 C26 C27 C28 178.71(11)
C26 C27 C28 C29 0.88(19)
C27 C28 C29 C30 -0.24(19)
C28 C29 C30 C31 -0.2(2)
C29 C30 C31 C26 0.0(2)
C27 C26 C31 C30 0.62(19)
C25 C26 C31 C30 -179.15(12)
N21 C22 C32 O21 -6.55(19)
C23 C22 C32 O21 -177.69(13)
N21 C22 C32 O22 172.48(10)
C23 C22 C32 O22 1.3(2)
O21 C32 O22 C33 2.87(17)
C22 C32 O22 C33 -176.16(10)
C22 C23 C34 O23 -43.0(2)
C24 C23 C34 O23 132.52(14)
C22 C23 C34 O24 138.35(13)
C24 C23 C34 O24 -46.15(16)
O23 C34 O24 C35 -5.24(18)
C23 C34 O24 C35 173.47(10)
